data_7234453
loop_
_publ_author_name
'F. Grepioni'
'S. d'Agostino'
'D. Braga'
'A. Bertocco'
'L. Catalano'
'B. Ventura'

_publ_section_title
;
 Fluorescent crystals and co-crystals of 1,8-naphthalimide derivatives:
 synthesis, structure determination and photophysical characterization
;
_journal_name_full 'Journal of Materials Chemistry C'
_journal_page_first 9425
_journal_page_last 9434
_journal_paper_doi 10.1039/C5TC01518A
_journal_volume 3
_journal_year 2015
_chemical_formula_moiety 'C23 H21 N3 O2'
_chemical_formula_sum 'C23 H21 N3 O2'
_chemical_formula_weight 371.43
_space_group_IT_number 33
_space_group_name_Hall 'P 2c -2n'
_space_group_name_H-M_alt 'P n a 21'
_symmetry_cell_setting orthorhombic
_symmetry_space_group_name_H-M 'P n a 21'
_atom_sites_solution_hydrogens geom
_atom_sites_solution_primary direct
_atom_sites_solution_secondary difmap
_cell_angle_alpha 90.00
_cell_angle_beta 90.00
_cell_angle_gamma 90.00
_cell_formula_units_Z 4
_cell_length_a 30.652(5)
_cell_length_b 5.3082(9)
_cell_length_c 11.243(2)
_cell_measurement_reflns_used 932
_cell_measurement_temperature 293(2)
_cell_measurement_theta_max 29.1866
_cell_measurement_theta_min 2.6527
_cell_volume 1829.3(5)
_computing_cell_refinement
;
CrysAlisPro, Agilent Technologies,
Version 1.171.36.21 (release 14-08-2012 CrysAlis171 .NET)
(compiled Sep 14 2012,17:21:16)
;
_computing_data_collection
;
CrysAlisPro, Agilent Technologies,
Version 1.171.36.21 (release 14-08-2012 CrysAlis171 .NET)
(compiled Sep 14 2012,17:21:16)
;
_computing_data_reduction
;
CrysAlisPro, Agilent Technologies,
Version 1.171.36.21 (release 14-08-2012 CrysAlis171 .NET)
(compiled Sep 14 2012,17:21:16)
;
_computing_structure_refinement 'SHELXL-97 (Sheldrick, 2008)'
_computing_structure_solution 'SHELXS-97 (Sheldrick, 2008)'
_diffrn_ambient_temperature 293(2)
_diffrn_detector_area_resol_mean 16.1340
_diffrn_measured_fraction_theta_full 0.999
_diffrn_measured_fraction_theta_max 0.862
_diffrn_measurement_details
;
#__ type_ start__ end____ width___ exp.time_
  1 omega  -83.00  -38.00   1.0000   90.0000
omega____ theta____ kappa____ phi______ frames
    -      -17.4392  179.0000  -90.0000 45

#__ type_ start__ end____ width___ exp.time_
  2 omega   67.00   94.00   1.0000   90.0000
omega____ theta____ kappa____ phi______ frames
    -       18.9236  179.0000    0.0000 27

#__ type_ start__ end____ width___ exp.time_
  3 omega   53.00   85.00   1.0000   90.0000
omega____ theta____ kappa____ phi______ frames
    -       18.9236   57.0000 -150.0000 32

#__ type_ start__ end____ width___ exp.time_
  4 omega  -48.00   65.00   1.0000   90.0000
omega____ theta____ kappa____ phi______ frames
    -       18.9236    0.0000   30.0000 113

;
_diffrn_measurement_device_type 'Xcalibur, Sapphire3'
_diffrn_measurement_method 'omega scan'
_diffrn_radiation_monochromator graphite
_diffrn_radiation_source 'Enhance (Mo) X-ray Source'
_diffrn_radiation_type MoK\a
_diffrn_radiation_wavelength 0.71073
_diffrn_reflns_av_R_equivalents 0.1230
_diffrn_reflns_av_sigmaI/netI 0.1990
_diffrn_reflns_limit_h_max 40
_diffrn_reflns_limit_h_min -31
_diffrn_reflns_limit_k_max 6
_diffrn_reflns_limit_k_min -6
_diffrn_reflns_limit_l_max 15
_diffrn_reflns_limit_l_min -7
_diffrn_reflns_number 7735
_diffrn_reflns_theta_full 25.00
_diffrn_reflns_theta_max 29.25
_diffrn_reflns_theta_min 2.66
_exptl_absorpt_coefficient_mu 0.088
_exptl_absorpt_correction_T_max 1.00000
_exptl_absorpt_correction_T_min 0.42578
_exptl_absorpt_correction_type multi-scan
_exptl_absorpt_process_details
;
CrysAlisPro, Agilent Technologies,
Version 1.171.36.21 (release 14-08-2012 CrysAlis171 .NET)
(compiled Sep 14 2012,17:21:16)
Empirical absorption correction using spherical harmonics,
 implemented in SCALE3 ABSPACK scaling algorithm.
;
_exptl_crystal_colour yellow
_exptl_crystal_density_diffrn 1.349
_exptl_crystal_density_method 'not measured'
_exptl_crystal_description needle
_exptl_crystal_F_000 784
_exptl_crystal_size_max 0.08
_exptl_crystal_size_mid 0.03
_exptl_crystal_size_min 0.02
_refine_diff_density_max 0.176
_refine_diff_density_min -0.227
_refine_diff_density_rms 0.045
_refine_ls_abs_structure_details 'Flack H D (1983), Acta Cryst. A39, 876-881'
_refine_ls_abs_structure_Flack 2(3)
_refine_ls_extinction_method none
_refine_ls_goodness_of_fit_ref 0.922
_refine_ls_hydrogen_treatment constr
_refine_ls_matrix_type full
_refine_ls_number_parameters 253
_refine_ls_number_reflns 3143
_refine_ls_number_restraints 1
_refine_ls_restrained_S_all 0.921
_refine_ls_R_factor_all 0.2245
_refine_ls_R_factor_gt 0.0663
_refine_ls_shift/su_max 0.000
_refine_ls_shift/su_mean 0.000
_refine_ls_structure_factor_coef Fsqd
_refine_ls_weighting_details 'calc w=1/[\s^2^(Fo^2^)+(0.0089P)^2^+0.0000P] where P=(Fo^2^+2Fc^2^)/3'
_refine_ls_weighting_scheme calc
_refine_ls_wR_factor_gt 0.0764
_refine_ls_wR_factor_ref 0.1116
_reflns_number_gt 1171
_reflns_number_total 3143
_reflns_threshold_expression >2\s(I)
_cod_data_source_file J-Mater-Chem-C-2015-3-9425.cif
_cod_data_source_block 4_1
_cod_original_cell_volume 1829.3(6)
_cod_original_sg_symbol_H-M Pna21
_cod_database_code 7234453

loop_
_symmetry_equiv_pos_as_xyz
'x, y, z'
'-x, -y, z+1/2'
'-x+1/2, y+1/2, z+1/2'
'x+1/2, -y+1/2, z'

loop_
_atom_site_label
_atom_site_type_symbol
_atom_site_fract_x
_atom_site_fract_y
_atom_site_fract_z
_atom_site_U_iso_or_equiv
_atom_site_adp_type
_atom_site_occupancy
_atom_site_symmetry_multiplicity
_atom_site_calc_flag
_atom_site_refinement_flags
_atom_site_disorder_assembly
_atom_site_disorder_group
C1 C -0.0179(2) 0.3909(11) 0.3302(6) 0.0419(18) Uani 1 1 d . . .
H1 H -0.0359 0.2910 0.3774 0.050 Uiso 1 1 calc R . .
C2 C 0.0269(2) 0.3569(10) 0.3349(6) 0.0430(18) Uani 1 1 d . . .
H2 H 0.0382 0.2349 0.3855 0.052 Uiso 1 1 calc R . .
C3 C 0.0551(2) 0.4982(12) 0.2668(6) 0.0392(18) Uani 1 1 d . . .
C4 C 0.0378(2) 0.6910(11) 0.1955(6) 0.0329(17) Uani 1 1 d . . .
C5 C -0.0079(2) 0.7337(10) 0.1905(6) 0.0357(17) Uani 1 1 d . . .
C6 C -0.0364(2) 0.5698(12) 0.2570(6) 0.0373(18) Uani 1 1 d . . .
C7 C -0.0231(2) 0.9426(10) 0.1244(6) 0.0388(17) Uani 1 1 d . . .
H7 H -0.0528 0.9796 0.1235 0.047 Uiso 1 1 calc R . .
C8 C 0.0052(3) 1.0905(10) 0.0619(6) 0.047(2) Uani 1 1 d . . .
H8 H -0.0056 1.2261 0.0186 0.056 Uiso 1 1 calc R . .
C9 C 0.0499(2) 1.0426(11) 0.0616(6) 0.048(2) Uani 1 1 d . . .
H9 H 0.0687 1.1435 0.0173 0.057 Uiso 1 1 calc R . .
C10 C 0.0661(2) 0.8447(11) 0.1272(6) 0.0377(18) Uani 1 1 d . . .
C11 C 0.1013(2) 0.4416(13) 0.2663(6) 0.045(2) Uani 1 1 d . . .
C12 C 0.1142(2) 0.7974(12) 0.1275(7) 0.0465(19) Uani 1 1 d . . .
C13 C 0.1741(2) 0.5191(13) 0.1884(7) 0.060(2) Uani 1 1 d . . .
H13A H 0.1874 0.6033 0.1210 0.072 Uiso 1 1 calc R . .
H13B H 0.1759 0.3390 0.1744 0.072 Uiso 1 1 calc R . .
C14 C 0.1999(2) 0.5822(12) 0.2995(6) 0.044(2) Uani 1 1 d . . .
C15 C 0.1916(2) 0.7881(12) 0.3708(7) 0.058(2) Uani 1 1 d . . .
H15 H 0.1685 0.8951 0.3527 0.070 Uiso 1 1 calc R . .
C16 C 0.2351(2) 0.4356(12) 0.3321(7) 0.054(2) Uani 1 1 d . . .
H16 H 0.2425 0.2951 0.2870 0.065 Uiso 1 1 calc R . .
C17 C 0.2592(2) 0.4965(14) 0.4311(8) 0.069(3) Uani 1 1 d . . .
H17 H 0.2828 0.3940 0.4505 0.083 Uiso 1 1 calc R . .
C18 C 0.2172(3) 0.8360(14) 0.4685(7) 0.060(2) Uani 1 1 d . . .
H18 H 0.2107 0.9760 0.5149 0.073 Uiso 1 1 calc R . .
C19 C -0.1091(2) 0.4833(12) 0.3397(7) 0.057(2) Uani 1 1 d . . .
H19A H -0.0957 0.5068 0.4170 0.069 Uiso 1 1 calc R . .
H19B H -0.1117 0.3038 0.3251 0.069 Uiso 1 1 calc R . .
C20 C -0.1541(2) 0.6033(14) 0.3388(7) 0.066(2) Uani 1 1 d . . .
H20A H -0.1722 0.5252 0.3993 0.079 Uiso 1 1 calc R . .
H20B H -0.1516 0.7811 0.3573 0.079 Uiso 1 1 calc R . .
C21 C -0.1756(2) 0.5714(14) 0.2171(7) 0.068(3) Uani 1 1 d . . .
H21A H -0.2033 0.6597 0.2159 0.082 Uiso 1 1 calc R . .
H21B H -0.1812 0.3943 0.2024 0.082 Uiso 1 1 calc R . .
C22 C -0.1459(2) 0.6758(12) 0.1203(7) 0.059(2) Uani 1 1 d . . .
H22A H -0.1585 0.6408 0.0428 0.071 Uiso 1 1 calc R . .
H22B H -0.1434 0.8570 0.1290 0.071 Uiso 1 1 calc R . .
C23 C -0.1011(2) 0.5559(11) 0.1291(6) 0.0458(19) Uani 1 1 d . . .
H23A H -0.1035 0.3763 0.1146 0.055 Uiso 1 1 calc R . .
H23B H -0.0822 0.6269 0.0685 0.055 Uiso 1 1 calc R . .
N1 N 0.2510(2) 0.6922(12) 0.5004(6) 0.0665(19) Uani 1 1 d . . .
N2 N 0.12850(18) 0.5918(10) 0.1952(5) 0.0445(15) Uani 1 1 d . . .
N3 N -0.08164(18) 0.5986(9) 0.2473(5) 0.0427(16) Uani 1 1 d . . .
O1 O 0.11748(15) 0.2703(8) 0.3249(4) 0.0581(14) Uani 1 1 d . . .
O2 O 0.13914(16) 0.9222(8) 0.0701(4) 0.0666(17) Uani 1 1 d . . .

loop_
_atom_site_aniso_label
_atom_site_aniso_U_11
_atom_site_aniso_U_22
_atom_site_aniso_U_33
_atom_site_aniso_U_23
_atom_site_aniso_U_13
_atom_site_aniso_U_12
C1 0.036(5) 0.050(4) 0.040(5) 0.006(4) 0.010(4) -0.010(3)
C2 0.046(5) 0.047(4) 0.036(4) 0.007(4) -0.004(5) -0.002(4)
C3 0.032(4) 0.052(4) 0.033(5) 0.007(4) 0.005(4) 0.006(4)
C4 0.035(5) 0.040(3) 0.024(4) -0.015(4) -0.003(4) 0.003(3)
C5 0.048(5) 0.033(3) 0.026(4) -0.007(4) -0.004(4) -0.003(3)
C6 0.039(5) 0.049(4) 0.023(4) 0.000(4) 0.001(4) -0.001(4)
C7 0.043(5) 0.039(4) 0.034(4) -0.001(4) -0.014(4) 0.003(3)
C8 0.064(6) 0.034(4) 0.043(5) 0.004(4) -0.009(5) -0.001(4)
C9 0.058(6) 0.039(4) 0.045(5) 0.006(4) 0.003(5) -0.007(4)
C10 0.047(5) 0.037(4) 0.030(4) 0.000(4) 0.008(4) -0.008(3)
C11 0.055(6) 0.054(4) 0.027(5) -0.005(4) -0.002(4) 0.005(4)
C12 0.058(6) 0.046(4) 0.036(5) -0.010(4) -0.001(5) -0.005(4)
C13 0.038(5) 0.093(6) 0.049(6) -0.009(5) 0.005(4) 0.012(4)
C14 0.034(5) 0.049(4) 0.048(5) 0.001(4) 0.004(4) -0.005(4)
C15 0.042(5) 0.058(5) 0.074(7) 0.005(5) -0.007(5) 0.009(4)
C16 0.032(5) 0.057(5) 0.072(6) -0.015(5) -0.003(5) 0.006(4)
C17 0.040(5) 0.075(5) 0.092(7) -0.004(5) -0.021(6) 0.014(4)
C18 0.054(6) 0.067(5) 0.060(6) -0.012(5) -0.002(5) -0.010(4)
C19 0.044(5) 0.092(5) 0.036(5) -0.002(5) 0.004(4) -0.006(4)
C20 0.046(5) 0.096(6) 0.056(6) -0.012(5) 0.016(5) -0.008(4)
C21 0.037(5) 0.096(6) 0.072(7) -0.007(6) -0.004(5) 0.000(5)
C22 0.043(5) 0.078(5) 0.056(6) -0.008(5) -0.011(5) 0.001(4)
C23 0.043(5) 0.060(4) 0.034(5) 0.005(4) 0.004(4) -0.002(4)
N1 0.052(5) 0.076(5) 0.072(5) -0.001(4) -0.007(4) -0.001(4)
N2 0.034(4) 0.060(4) 0.040(4) -0.002(3) -0.001(3) 0.002(3)
N3 0.037(4) 0.054(4) 0.037(4) 0.000(3) -0.001(3) -0.007(3)
O1 0.052(3) 0.062(3) 0.060(4) 0.003(3) -0.009(3) 0.011(3)
O2 0.051(4) 0.084(4) 0.064(4) 0.012(3) 0.016(3) -0.020(3)

loop_
_atom_type_symbol
_atom_type_description
_atom_type_scat_dispersion_real
_atom_type_scat_dispersion_imag
_atom_type_scat_source
C C 0.0033 0.0016 'International Tables Vol C Tables 4.2.6.8 and 6.1.1.4'
H H 0.0000 0.0000 'International Tables Vol C Tables 4.2.6.8 and 6.1.1.4'
N N 0.0061 0.0033 'International Tables Vol C Tables 4.2.6.8 and 6.1.1.4'
O O 0.0106 0.0060 'International Tables Vol C Tables 4.2.6.8 and 6.1.1.4'

loop_
_geom_angle_atom_site_label_1
_geom_angle_atom_site_label_2
_geom_angle_atom_site_label_3
_geom_angle
_geom_angle_site_symmetry_1
_geom_angle_site_symmetry_3
C6 C1 C2 121.3(6) . .
C3 C2 C1 122.0(6) . .
C2 C3 C4 118.4(6) . .
C2 C3 C11 120.2(6) . .
C4 C3 C11 121.3(6) . .
C3 C4 C5 120.8(6) . .
C3 C4 C10 119.8(6) . .
C5 C4 C10 119.4(6) . .
C7 C5 C4 118.2(6) . .
C7 C5 C6 123.0(6) . .
C4 C5 C6 118.8(6) . .
C1 C6 N3 122.0(6) . .
C1 C6 C5 118.4(6) . .
N3 C6 C5 119.6(6) . .
C8 C7 C5 120.7(6) . .
C7 C8 C9 121.4(6) . .
C10 C9 C8 119.4(7) . .
C9 C10 C4 120.7(6) . .
C9 C10 C12 119.0(6) . .
C4 C10 C12 120.4(6) . .
O1 C11 N2 119.1(7) . .
O1 C11 C3 123.2(7) . .
N2 C11 C3 117.8(6) . .
O2 C12 N2 121.6(7) . .
O2 C12 C10 122.3(7) . .
N2 C12 C10 116.1(6) . .
N2 C13 C14 113.6(6) . .
C16 C14 C15 116.0(7) . .
C16 C14 C13 120.1(7) . .
C15 C14 C13 123.9(7) . .
C18 C15 C14 120.3(7) . .
C17 C16 C14 120.2(7) . .
N1 C17 C16 124.0(7) . .
N1 C18 C15 123.5(8) . .
N3 C19 C20 109.9(6) . .
C21 C20 C19 110.5(7) . .
C20 C21 C22 110.1(6) . .
C23 C22 C21 110.0(6) . .
N3 C23 C22 111.1(6) . .
C17 N1 C18 116.0(7) . .
C12 N2 C11 124.5(6) . .
C12 N2 C13 118.6(6) . .
C11 N2 C13 116.8(6) . .
C6 N3 C23 117.0(6) . .
C6 N3 C19 117.8(6) . .
C23 N3 C19 110.0(5) . .

loop_
_geom_bond_atom_site_label_1
_geom_bond_atom_site_label_2
_geom_bond_distance
_geom_bond_site_symmetry_2
C1 C6 1.378(8) .
C1 C2 1.386(8) .
C2 C3 1.377(8) .
C3 C4 1.405(8) .
C3 C11 1.446(8) .
C4 C5 1.418(8) .
C4 C10 1.417(8) .
C5 C7 1.414(8) .
C5 C6 1.443(8) .
C6 N3 1.399(7) .
C7 C8 1.365(8) .
C8 C9 1.395(9) .
C9 C10 1.376(8) .
C10 C12 1.497(8) .
C11 O1 1.227(7) .
C11 N2 1.404(8) .
C12 O2 1.200(7) .
C12 N2 1.401(8) .
C13 N2 1.453(8) .
C13 C14 1.516(8) .
C14 C16 1.379(8) .
C14 C15 1.380(8) .
C15 C18 1.375(9) .
C16 C17 1.375(9) .
C17 N1 1.323(8) .
C18 N1 1.335(8) .
C19 N3 1.471(8) .
C19 C20 1.519(8) .
C20 C21 1.528(9) .
C21 C22 1.522(9) .
C22 C23 1.519(8) .
C23 N3 1.474(8) .
